data_4504616
loop_
_publ_author_name
'Stephenson, Maria D.'
'Hardie, Michaele J.'

_publ_section_title
;
 Extended Structures of Transition Metal Complexes of
 6,7-Dicyanodipyridoquinoxaline:&#x2009; \p-Stacking, Weak Hydrogen
 Bonding, and CN&#x00B7;&#x00B7;&#x00B7;\p Interactions
;
_journal_issue 2
_journal_name_full 'Crystal Growth &amp; Design'
_journal_page_first 423
_journal_paper_doi 10.1021/cg050366t
_journal_volume 6
_journal_year 2006
_chemical_formula_sum 'C43.7 H22.8 Br2 Cu2 N12 O9.7'
_chemical_formula_weight 1158.04
_chemical_name_systematic
; 
 dibromobis(6,7-dicyanodipyridoquinoxaline)(benzene-1,3-dicarboxylate-2,4-carboxylic acid)dicopper(II) methanol solvate
;
_space_group_IT_number 14
_symmetry_cell_setting monoclinic
_symmetry_space_group_name_Hall '-P 2ybc'
_symmetry_space_group_name_H-M 'P 1 21/c 1'
_atom_sites_solution_hydrogens geom
_atom_sites_solution_primary direct
_atom_sites_solution_secondary difmap
_audit_creation_method SHELXL-97
_cell_angle_alpha 90.00
_cell_angle_beta 95.7210(10)
_cell_angle_gamma 90.00
_cell_formula_units_Z 4
_cell_length_a 12.7461(4)
_cell_length_b 14.0896(5)
_cell_length_c 23.8855(9)
_cell_measurement_temperature 150(2)
_cell_volume 4268.2(3)
_computing_structure_refinement 'SHELXL-97 (Sheldrick, 1997)'
_computing_structure_solution 'SHELXS-97 (Sheldrick, 1990)'
_diffrn_ambient_temperature 150(2)
_diffrn_measured_fraction_theta_full 0.986
_diffrn_measured_fraction_theta_max 0.986
_diffrn_measurement_device_type CCD
_diffrn_radiation_monochromator graphite
_diffrn_radiation_source 'fine-focus sealed tube'
_diffrn_radiation_type MoK\a
_diffrn_radiation_wavelength 0.71073
_diffrn_reflns_av_R_equivalents 0.1062
_diffrn_reflns_av_sigmaI/netI 0.0674
_diffrn_reflns_limit_h_max 14
_diffrn_reflns_limit_h_min -14
_diffrn_reflns_limit_k_max 15
_diffrn_reflns_limit_k_min -15
_diffrn_reflns_limit_l_max 26
_diffrn_reflns_limit_l_min -26
_diffrn_reflns_number 30266
_diffrn_reflns_theta_full 23.43
_diffrn_reflns_theta_max 23.43
_diffrn_reflns_theta_min 2.24
_exptl_absorpt_coefficient_mu 2.945
_exptl_absorpt_correction_T_max 0.7775
_exptl_absorpt_correction_T_min 0.7572
_exptl_absorpt_correction_type multi-scan
_exptl_crystal_colour 'dark green'
_exptl_crystal_density_diffrn 1.802
_exptl_crystal_density_method 'not measured'
_exptl_crystal_description block
_exptl_crystal_F_000 2298
_exptl_crystal_size_max 0.10
_exptl_crystal_size_mid 0.09
_exptl_crystal_size_min 0.09
_refine_diff_density_max 1.971
_refine_diff_density_min -0.756
_refine_diff_density_rms 0.156
_refine_ls_extinction_method none
_refine_ls_goodness_of_fit_ref 1.071
_refine_ls_hydrogen_treatment noref
_refine_ls_matrix_type full
_refine_ls_number_parameters 630
_refine_ls_number_reflns 6175
_refine_ls_number_restraints 1
_refine_ls_restrained_S_all 1.071
_refine_ls_R_factor_all 0.0949
_refine_ls_R_factor_gt 0.0666
_refine_ls_shift/su_max 0.054
_refine_ls_shift/su_mean 0.000
_refine_ls_structure_factor_coef Fsqd
_refine_ls_weighting_details 'calc w=1/[\s^2^(Fo^2^)+(0.0933P)^2^+17.6692P] where P=(Fo^2^+2Fc^2^)/3'
_refine_ls_weighting_scheme calc
_refine_ls_wR_factor_gt 0.1667
_refine_ls_wR_factor_ref 0.1888
_reflns_number_gt 4486
_reflns_number_total 6175
_reflns_threshold_expression >2sigma(I)
_cod_data_source_file cg050366tsi20051006_114457.cif
_cod_data_source_block c:\
_cod_depositor_comments
;
The following automatic conversions were performed:

'_symmetry_cell_setting' value 'Monoclinic' changed to 'monoclinic'
according to /home/saulius/struct/CIF-dictionaries/cif_core.dic
dictionary named 'cif_core.dic' version 2.4.1 from
2010-06-29.

'_exptl_absorpt_correction_type' value 'multiscan'
changed to 'multi-scan' according to
/home/saulius/struct/CIF-dictionaries/cif_core.dic dictionary named
'cif_core.dic' version 2.4.1 from 2010-06-29.

Automatic conversion script
Id: cif_fix_values 1715 2011-07-08 13:25:40Z adriana 
;
_cod_original_sg_symbol_H-M P2(1)/c
_cod_original_formula_sum 'C43.70 H22.80 Br2 Cu2 N12 O9.70'
_cod_database_code 4504616

loop_
_symmetry_equiv_pos_as_xyz
'x, y, z'
'-x, y+1/2, -z+1/2'
'-x, -y, -z'
'x, -y-1/2, z-1/2'

loop_
_atom_site_label
_atom_site_type_symbol
_atom_site_fract_x
_atom_site_fract_y
_atom_site_fract_z
_atom_site_U_iso_or_equiv
_atom_site_adp_type
_atom_site_occupancy
_atom_site_symmetry_multiplicity
_atom_site_calc_flag
_atom_site_refinement_flags
_atom_site_disorder_assembly
_atom_site_disorder_group
Br2 Br 0.69000(7) 0.63966(6) 0.01447(4) 0.0543(3) Uani 1 1 d . . .
Cu2 Cu 0.53298(8) 0.59667(7) -0.04320(4) 0.0405(3) Uani 1 1 d . . .
Cu1 Cu -0.04494(8) 0.95509(7) 0.05625(4) 0.0417(3) Uani 1 1 d . . .
Br1 Br -0.22884(7) 0.93268(6) 0.02834(5) 0.0589(3) Uani 1 1 d . . .
N21 N 0.4942(5) 0.7331(4) -0.0637(3) 0.0417(16) Uani 1 1 d . . .
C34 C 0.3566(6) 0.6515(5) -0.1204(3) 0.0352(18) Uani 1 1 d . . .
N28 N 0.1225(5) 0.7389(5) -0.2040(3) 0.0423(16) Uani 1 1 d . . .
N1 N 0.0910(5) 0.9827(4) 0.1052(3) 0.0421(16) Uani 1 1 d . . .
C23 C 0.5077(7) 0.9017(6) -0.0652(4) 0.052(2) Uani 1 1 d . . .
H23 H 0.5460 0.9570 -0.0529 0.062 Uiso 1 1 calc R . .
C2 C 0.1426(6) 1.0649(6) 0.1122(4) 0.044(2) Uani 1 1 d . . .
H2 H 0.1121 1.1206 0.0951 0.053 Uiso 1 1 calc R . .
N12 N -0.0174(5) 0.8245(5) 0.0879(3) 0.0409(16) Uani 1 1 d . . .
C37 C 0.2666(6) 0.8266(6) -0.1562(3) 0.0396(19) Uani 1 1 d . . .
N8 N 0.2574(5) 0.6449(5) 0.1899(3) 0.0457(17) Uani 1 1 d . . .
C49 C 0.1524(6) 0.7785(5) -0.0129(3) 0.0370(18) Uani 1 1 d . . .
N5 N 0.3685(5) 0.8160(5) 0.2148(3) 0.0466(17) Uani 1 1 d . . .
N32 N 0.4107(5) 0.5720(4) -0.1023(3) 0.0428(17) Uani 1 1 d . . .
C42 C 0.3125(6) 0.7348(6) 0.0440(4) 0.043(2) Uani 1 1 d . . .
C38 C 0.2154(6) 0.7400(6) -0.1727(3) 0.0385(19) Uani 1 1 d . . .
N25 N 0.2237(5) 0.9109(5) -0.1730(3) 0.0428(17) Uani 1 1 d . . .
C35 C 0.3636(6) 0.8274(6) -0.1186(3) 0.0408(19) Uani 1 1 d . . .
C18 C 0.2177(6) 0.7295(6) 0.1713(3) 0.043(2) Uani 1 1 d . . .
C13 C 0.1350(6) 0.9046(6) 0.1290(3) 0.0396(19) Uani 1 1 d . . .
N27 N -0.1106(7) 0.8292(6) -0.2668(4) 0.062(2) Uani 1 1 d . . .
N26 N 0.0339(7) 1.0677(6) -0.2253(4) 0.067(2) Uani 1 1 d . . .
C36 C 0.2660(6) 0.6490(5) -0.1561(3) 0.0388(19) Uani 1 1 d . . .
C30 C 0.2836(7) 0.4815(6) -0.1591(4) 0.049(2) Uani 1 1 d . . .
H30 H 0.2592 0.4209 -0.1721 0.058 Uiso 1 1 calc R . .
C33 C 0.4052(6) 0.7402(6) -0.0999(3) 0.0387(19) Uani 1 1 d . . .
C11 C -0.0743(7) 0.7465(6) 0.0757(4) 0.044(2) Uani 1 1 d . . .
H11 H -0.1410 0.7518 0.0544 0.053 Uiso 1 1 calc R . .
C9 C 0.0579(7) 0.6477(6) 0.1251(4) 0.044(2) Uani 1 1 d . . .
H9 H 0.0838 0.5871 0.1372 0.053 Uiso 1 1 calc R . .
C3 C 0.2406(7) 1.0710(6) 0.1442(4) 0.052(2) Uani 1 1 d . . .
H3 H 0.2756 1.1304 0.1487 0.062 Uiso 1 1 calc R . .
C10 C -0.0372(7) 0.6566(6) 0.0939(4) 0.046(2) Uani 1 1 d . . .
H10 H -0.0786 0.6018 0.0843 0.055 Uiso 1 1 calc R . .
C14 C 0.0767(6) 0.8169(5) 0.1191(3) 0.0389(19) Uani 1 1 d . . .
C20 C 0.3530(7) 0.6468(6) 0.2180(3) 0.046(2) Uani 1 1 d . . .
C27 C -0.0273(7) 0.8231(6) -0.2457(4) 0.047(2) Uani 1 1 d . . .
C47 C 0.1259(6) 0.6820(6) -0.0203(4) 0.042(2) Uani 1 1 d . . .
C45 C 0.3569(7) 0.5580(6) 0.0600(4) 0.043(2) Uani 1 1 d . . .
C40 C 0.0776(7) 0.8222(6) -0.2159(3) 0.045(2) Uani 1 1 d . . .
N6 N 0.5844(7) 0.7241(7) 0.2950(4) 0.076(3) Uani 1 1 d . . .
C44 C 0.2863(7) 0.6393(6) 0.0369(3) 0.043(2) Uani 1 1 d . . .
C43 C 0.4104(7) 0.7613(7) 0.0785(4) 0.055(2) Uani 1 1 d . . .
C29 C 0.2270(7) 0.5617(6) -0.1763(4) 0.049(2) Uani 1 1 d . . .
H29 H 0.1640 0.5576 -0.2011 0.058 Uiso 1 1 calc R . .
C4 C 0.2861(7) 0.9918(6) 0.1688(4) 0.051(2) Uani 1 1 d . . .
H4 H 0.3523 0.9954 0.1908 0.062 Uiso 1 1 calc R . .
C6 C 0.5064(8) 0.7298(7) 0.2658(4) 0.056(2) Uani 1 1 d . . .
C39 C 0.1301(7) 0.9090(6) -0.2016(3) 0.043(2) Uani 1 1 d . . .
C24 C 0.4184(7) 0.9093(6) -0.1008(4) 0.047(2) Uani 1 1 d . . .
H24 H 0.3934 0.9699 -0.1134 0.057 Uiso 1 1 calc R . .
C16 C 0.1164(6) 0.7301(6) 0.1390(3) 0.042(2) Uani 1 1 d . . .
C48 C 0.0267(7) 0.6499(6) -0.0532(4) 0.051(2) Uani 1 1 d . . .
C46 C 0.1935(7) 0.6141(6) 0.0053(4) 0.045(2) Uani 1 1 d . . .
H46 H 0.1758 0.5488 0.0010 0.054 Uiso 1 1 calc R . .
N7 N 0.4423(7) 0.4866(7) 0.2503(4) 0.076(3) Uani 1 1 d . . .
C15 C 0.2332(6) 0.9049(6) 0.1610(3) 0.0411(19) Uani 1 1 d . . .
C19 C 0.4078(7) 0.7314(6) 0.2317(4) 0.048(2) Uani 1 1 d . . .
C41 C 0.2450(6) 0.8046(6) 0.0186(3) 0.0377(19) Uani 1 1 d . . .
H41 H 0.2628 0.8698 0.0231 0.045 Uiso 1 1 calc R . .
C26 C 0.0791(7) 0.9983(7) -0.2149(4) 0.052(2) Uani 1 1 d . . .
C50 C 0.0877(6) 0.8545(5) -0.0459(4) 0.0388(19) Uani 1 1 d . . .
C7 C 0.4008(7) 0.5559(7) 0.2353(4) 0.056(2) Uani 1 1 d . . .
C17 C 0.2749(6) 0.8152(6) 0.1836(3) 0.043(2) Uani 1 1 d . . .
C22 C 0.5433(7) 0.8122(6) -0.0466(4) 0.050(2) Uani 1 1 d . . .
H22 H 0.6050 0.8081 -0.0209 0.060 Uiso 1 1 calc R . .
O45B O 0.4337(4) 0.5389(4) 0.0324(2) 0.0391(13) Uani 1 1 d . . .
O43A O 0.4581(5) 0.7044(4) 0.1110(3) 0.0576(17) Uani 1 1 d . . .
O50A O 0.0801(5) 0.8514(4) -0.0976(3) 0.0525(16) Uani 1 1 d . . .
O48B O -0.0528(5) 0.7061(4) -0.0506(3) 0.0568(17) Uani 1 1 d . . .
H48B H -0.1057 0.6838 -0.0699 0.068 Uiso 1 1 calc R . .
O50B O 0.0531(4) 0.9230(4) -0.0176(2) 0.0420(14) Uani 1 1 d . . .
O48A O 0.0227(6) 0.5749(5) -0.0787(3) 0.081(2) Uani 1 1 d . . .
O43B O 0.4408(5) 0.8482(5) 0.0734(3) 0.0668(19) Uani 1 1 d . . .
H43B H 0.4968 0.8573 0.0943 0.080 Uiso 1 1 calc R . .
O45A O 0.3287(5) 0.5105(5) 0.0994(3) 0.0620(18) Uani 1 1 d . . .
C31 C 0.3758(5) 0.4883(4) -0.1229(3) 0.050(2) Uani 1 1 d . . .
H31 H 0.4147 0.4324 -0.1126 0.060 Uiso 1 1 calc R . .
O3A O 0.1785(5) 0.4389(4) 0.1386(3) 0.075(12) Uani 0.20 1 d PRD A 1
H3A H 0.1146 0.4464 0.1271 0.090 Uiso 0.20 1 calc PR B 1
C2B C 0.1887(5) 0.3663(4) 0.1699(3) 0.069(3) Uani 0.80 1 d PR C 2
H2B1 H 0.2327 0.3310 0.1988 0.104 Uiso 0.80 1 calc PR D 2
H2B2 H 0.1143 0.3517 0.1728 0.104 Uiso 0.80 1 calc PR E 2
H2B3 H 0.2006 0.4345 0.1754 0.104 Uiso 0.80 1 calc PR F 2
O3B O 0.2151(6) 0.3403(6) 0.1170(3) 0.058(2) Uani 0.80 1 d P C 2
H3B H 0.2669 0.3726 0.1089 0.069 Uiso 0.80 1 calc PR C 2
C1 C 0.6871(10) 0.8116(9) 0.1621(5) 0.048(3) Uiso 0.70 1 d P . .
H1A H 0.7570 0.8398 0.1713 0.072 Uiso 0.70 1 calc PR . .
H1B H 0.6947 0.7488 0.1452 0.072 Uiso 0.70 1 calc PR . .
H1C H 0.6518 0.8051 0.1965 0.072 Uiso 0.70 1 calc PR . .
C2A C 0.1887(5) 0.3663(4) 0.1699(3) 0.069(3) Uani 0.20 1 d PD A 1
H2A1 H 0.2637 0.3510 0.1779 0.104 Uiso 0.20 1 calc PR A 1
H2A2 H 0.1519 0.3125 0.1507 0.104 Uiso 0.20 1 calc PR A 1
H2A3 H 0.1584 0.3791 0.2053 0.104 Uiso 0.20 1 calc PR A 1
O2 O 0.6303(11) 0.8668(10) 0.1260(6) 0.107(4) Uiso 0.70 1 d P . .
H2A H 0.6595 0.8707 0.0961 0.128 Uiso 0.70 1 calc PR . .

loop_
_atom_site_aniso_label
_atom_site_aniso_U_11
_atom_site_aniso_U_22
_atom_site_aniso_U_33
_atom_site_aniso_U_23
_atom_site_aniso_U_13
_atom_site_aniso_U_12
Br2 0.0447(5) 0.0359(5) 0.0764(7) 0.0033(4) -0.0227(5) -0.0032(4)
Cu2 0.0380(6) 0.0264(5) 0.0537(6) -0.0012(4) -0.0125(5) 0.0032(4)
Cu1 0.0376(6) 0.0291(5) 0.0551(6) -0.0046(4) -0.0121(5) 0.0028(4)
Br1 0.0402(5) 0.0370(5) 0.0944(8) -0.0046(5) -0.0189(5) 0.0017(4)
N21 0.035(4) 0.031(4) 0.055(4) -0.003(3) -0.013(3) 0.000(3)
C34 0.038(4) 0.028(4) 0.040(4) 0.000(3) 0.003(4) 0.003(3)
N28 0.041(4) 0.041(4) 0.043(4) -0.002(3) -0.008(3) 0.008(3)
N1 0.043(4) 0.029(4) 0.052(4) -0.004(3) -0.006(3) 0.008(3)
C23 0.049(5) 0.029(5) 0.071(6) 0.001(4) -0.019(5) 0.002(4)
C2 0.035(5) 0.035(5) 0.060(5) -0.007(4) -0.008(4) 0.004(4)
N12 0.035(4) 0.037(4) 0.047(4) -0.004(3) -0.011(3) 0.006(3)
C37 0.040(5) 0.037(5) 0.040(4) 0.003(4) -0.004(4) 0.002(4)
N8 0.037(4) 0.049(4) 0.050(4) 0.002(3) -0.006(3) 0.006(3)
C49 0.029(4) 0.029(4) 0.052(5) -0.007(4) 0.000(4) 0.010(3)
N5 0.040(4) 0.051(4) 0.046(4) -0.002(3) -0.010(3) 0.004(3)
N32 0.045(4) 0.027(4) 0.053(4) -0.001(3) -0.010(3) 0.006(3)
C42 0.039(5) 0.041(5) 0.049(5) -0.004(4) -0.002(4) 0.012(4)
C38 0.035(4) 0.035(4) 0.045(5) -0.002(4) -0.001(4) 0.009(3)
N25 0.046(4) 0.033(4) 0.049(4) 0.004(3) -0.001(4) 0.009(3)
C35 0.040(5) 0.033(4) 0.048(5) 0.001(4) -0.001(4) 0.005(4)
C18 0.043(5) 0.040(5) 0.045(5) -0.001(4) 0.002(4) 0.002(4)
C13 0.035(4) 0.038(5) 0.045(5) -0.005(4) -0.003(4) 0.003(4)
N27 0.057(5) 0.053(5) 0.072(5) 0.011(4) -0.018(5) 0.006(4)
N26 0.067(6) 0.050(5) 0.081(6) 0.010(4) -0.007(5) 0.017(4)
C36 0.039(5) 0.035(5) 0.040(4) -0.001(3) -0.007(4) 0.003(4)
C30 0.047(5) 0.039(5) 0.055(5) -0.009(4) -0.017(4) 0.000(4)
C33 0.035(4) 0.035(4) 0.044(5) -0.001(4) -0.007(4) 0.006(3)
C11 0.040(5) 0.033(5) 0.056(5) -0.012(4) -0.013(4) 0.005(4)
C9 0.045(5) 0.036(5) 0.050(5) 0.004(4) -0.002(4) 0.000(4)
C3 0.046(5) 0.041(5) 0.065(6) -0.008(4) -0.012(5) 0.001(4)
C10 0.045(5) 0.034(5) 0.056(5) -0.003(4) -0.010(4) -0.001(4)
C14 0.044(5) 0.029(4) 0.042(5) 0.001(3) -0.004(4) -0.002(4)
C20 0.047(5) 0.052(6) 0.038(5) 0.006(4) 0.001(4) 0.012(4)
C27 0.045(6) 0.042(5) 0.052(5) 0.004(4) -0.012(5) 0.010(4)
C47 0.039(5) 0.030(4) 0.053(5) -0.002(4) -0.004(4) 0.006(4)
C45 0.047(5) 0.037(5) 0.042(5) -0.001(4) -0.008(4) 0.006(4)
C40 0.046(5) 0.047(5) 0.040(5) 0.001(4) -0.005(4) 0.011(4)
N6 0.060(6) 0.070(6) 0.093(7) 0.019(5) -0.018(6) -0.007(5)
C44 0.042(5) 0.042(5) 0.045(5) -0.002(4) 0.000(4) 0.007(4)
C43 0.045(5) 0.056(6) 0.063(6) -0.025(5) 0.000(5) 0.003(5)
C29 0.046(5) 0.038(5) 0.058(5) -0.004(4) -0.013(4) 0.001(4)
C4 0.038(5) 0.047(5) 0.065(6) -0.013(4) -0.015(4) 0.002(4)
C6 0.041(5) 0.060(6) 0.064(6) 0.012(5) -0.004(5) 0.001(4)
C39 0.044(5) 0.042(5) 0.041(5) 0.008(4) -0.002(4) 0.010(4)
C24 0.055(6) 0.028(4) 0.058(5) 0.000(4) 0.002(5) 0.001(4)
C16 0.042(5) 0.043(5) 0.040(5) -0.005(4) 0.001(4) -0.001(4)
C48 0.045(5) 0.044(6) 0.060(6) -0.004(4) -0.013(5) -0.001(4)
C46 0.046(5) 0.032(4) 0.055(5) -0.002(4) -0.010(4) 0.009(4)
N7 0.076(6) 0.060(6) 0.088(6) 0.010(5) -0.018(5) 0.013(5)
C15 0.039(5) 0.039(5) 0.045(5) -0.004(4) 0.001(4) 0.004(4)
C19 0.047(5) 0.051(6) 0.043(5) 0.003(4) -0.011(4) 0.004(4)
C41 0.040(5) 0.031(4) 0.041(4) -0.008(3) -0.003(4) 0.000(3)
C26 0.052(5) 0.045(5) 0.057(6) 0.004(4) -0.006(5) 0.006(5)
C50 0.027(4) 0.036(5) 0.052(6) -0.006(4) -0.001(4) 0.000(3)
C7 0.049(6) 0.058(6) 0.059(6) 0.009(5) -0.007(5) 0.006(5)
C17 0.035(5) 0.051(5) 0.042(5) -0.002(4) -0.001(4) -0.002(4)
C22 0.050(5) 0.033(5) 0.062(6) -0.002(4) -0.015(5) -0.003(4)
O45B 0.035(3) 0.031(3) 0.049(3) -0.002(2) -0.009(3) 0.004(2)
O43A 0.054(4) 0.049(4) 0.064(4) -0.012(3) -0.025(3) 0.014(3)
O50A 0.057(4) 0.048(4) 0.051(4) -0.005(3) -0.003(3) 0.018(3)
O48B 0.040(3) 0.056(4) 0.070(4) -0.014(3) -0.014(3) 0.009(3)
O50B 0.037(3) 0.033(3) 0.053(3) -0.008(3) -0.007(3) 0.008(2)
O48A 0.082(5) 0.035(4) 0.113(6) -0.024(4) -0.046(5) 0.014(3)
O43B 0.057(4) 0.062(5) 0.075(5) 0.003(3) -0.025(4) -0.011(3)
O45A 0.064(4) 0.062(4) 0.058(4) 0.002(4) -0.001(4) 0.021(3)
C31 0.057(6) 0.028(4) 0.059(5) -0.006(4) -0.017(5) 0.001(4)
O3A 0.09(3) 0.031(17) 0.09(3) 0.011(17) -0.06(2) -0.010(16)
C2B 0.072(8) 0.063(7) 0.070(7) 0.010(6) -0.009(6) -0.004(5)
O3B 0.043(5) 0.059(5) 0.069(6) 0.002(4) -0.009(4) -0.006(4)
C2A 0.072(8) 0.063(7) 0.070(7) 0.010(6) -0.009(6) -0.004(5)

loop_
_atom_type_symbol
_atom_type_description
_atom_type_scat_dispersion_real
_atom_type_scat_dispersion_imag
_atom_type_scat_source
C C 0.0033 0.0016 'International Tables Vol C Tables 4.2.6.8 and 6.1.1.4'
H H 0.0000 0.0000 'International Tables Vol C Tables 4.2.6.8 and 6.1.1.4'
N N 0.0061 0.0033 'International Tables Vol C Tables 4.2.6.8 and 6.1.1.4'
Cu Cu 0.3201 1.2651 'International Tables Vol C Tables 4.2.6.8 and 6.1.1.4'
Br Br -0.2901 2.4595 'International Tables Vol C Tables 4.2.6.8 and 6.1.1.4'
O O 0.0106 0.0060 'International Tables Vol C Tables 4.2.6.8 and 6.1.1.4'

loop_
_geom_angle_atom_site_label_1
_geom_angle_atom_site_label_2
_geom_angle_atom_site_label_3
_geom_angle
_geom_angle_site_symmetry_1
_geom_angle_site_symmetry_3
O45B Cu2 N32 93.8(2) 3_665 .
O45B Cu2 N21 173.5(2) 3_665 .
N32 Cu2 N21 81.0(2) . .
O45B Cu2 Br2 90.76(15) 3_665 .
N32 Cu2 Br2 170.5(2) . .
N21 Cu2 Br2 93.91(18) . .
O50B Cu1 N12 170.4(3) 3_575 .
O50B Cu1 N1 96.1(2) 3_575 .
N12 Cu1 N1 81.4(3) . .
O50B Cu1 O50B 79.5(2) 3_575 .
N12 Cu1 O50B 91.2(2) . .
N1 Cu1 O50B 89.0(2) . .
O50B Cu1 Br1 88.86(16) 3_575 .
N12 Cu1 Br1 96.54(19) . .
N1 Cu1 Br1 160.4(2) . .
O50B Cu1 Br1 110.57(14) . .
C22 N21 C33 118.2(7) . .
C22 N21 Cu2 128.9(6) . .
C33 N21 Cu2 112.9(5) . .
N32 C34 C36 123.1(7) . .
N32 C34 C33 114.4(7) . .
C36 C34 C33 122.5(7) . .
C40 N28 C38 116.7(7) . .
C2 N1 C13 118.8(7) . .
C2 N1 Cu1 128.3(5) . .
C13 N1 Cu1 112.7(5) . .
C24 C23 C22 119.7(8) . .
N1 C2 C3 121.5(8) . .
C11 N12 C14 119.3(7) . .
C11 N12 Cu1 127.0(5) . .
C14 N12 Cu1 113.1(5) . .
N25 C37 C38 120.7(7) . .
N25 C37 C35 118.0(7) . .
C38 C37 C35 121.2(7) . .
C20 N8 C18 116.2(7) . .
C41 C49 C47 120.4(7) . .
C41 C49 C50 118.9(7) . .
C47 C49 C50 120.2(7) . .
C19 N5 C17 116.4(7) . .
C31 N32 C34 118.0(6) . .
C31 N32 Cu2 127.8(5) . .
C34 N32 Cu2 114.2(5) . .
C44 C42 C41 119.6(8) . .
C44 C42 C43 119.5(8) . .
C41 C42 C43 120.8(8) . .
N28 C38 C37 121.6(7) . .
N28 C38 C36 118.7(7) . .
C37 C38 C36 119.7(7) . .
C39 N25 C37 117.1(7) . .
C24 C35 C33 117.8(8) . .
C24 C35 C37 124.5(7) . .
C33 C35 C37 117.7(7) . .
N8 C18 C17 120.8(8) . .
N8 C18 C16 117.9(7) . .
C17 C18 C16 121.3(7) . .
N1 C13 C15 123.0(7) . .
N1 C13 C14 116.5(7) . .
C15 C13 C14 120.5(7) . .
C34 C36 C29 119.4(7) . .
C34 C36 C38 117.8(7) . .
C29 C36 C38 122.8(7) . .
C29 C30 C31 120.9(8) . .
N21 C33 C35 122.4(7) . .
N21 C33 C34 116.8(7) . .
C35 C33 C34 120.7(7) . .
N12 C11 C10 121.1(7) . .
C10 C9 C16 118.4(8) . .
C4 C3 C2 120.2(8) . .
C9 C10 C11 120.3(8) . .
N12 C14 C16 122.1(7) . .
N12 C14 C13 115.8(7) . .
C16 C14 C13 122.1(7) . .
N8 C20 C19 122.9(8) . .
N8 C20 C7 117.4(8) . .
C19 C20 C7 119.7(8) . .
N27 C27 C40 175.2(10) . .
C46 C47 C49 118.6(7) . .
C46 C47 C48 118.6(7) . .
C49 C47 C48 122.7(7) . .
O45A C45 O45B 125.5(8) . .
O45A C45 C44 118.4(8) . .
O45B C45 C44 115.6(7) . .
N28 C40 C39 121.9(8) . .
N28 C40 C27 118.1(8) . .
C39 C40 C27 120.0(7) . .
C46 C44 C42 119.7(8) . .
C46 C44 C45 116.4(7) . .
C42 C44 C45 123.8(8) . .
O43A C43 O43B 122.9(8) . .
O43A C43 C42 121.6(9) . .
O43B C43 C42 115.6(9) . .
C30 C29 C36 117.4(8) . .
C3 C4 C15 118.6(8) . .
N6 C6 C19 176.1(10) . .
N25 C39 C40 121.6(7) . .
N25 C39 C26 117.7(8) . .
C40 C39 C26 120.6(8) . .
C23 C24 C35 119.4(8) . .
C14 C16 C9 118.7(8) . .
C14 C16 C18 117.8(7) . .
C9 C16 C18 123.4(8) . .
O48A C48 O48B 124.2(8) . .
O48A C48 C47 121.2(8) . .
O48B C48 C47 114.5(8) . .
C44 C46 C47 121.5(8) . .
C4 C15 C13 117.9(8) . .
C4 C15 C17 123.8(8) . .
C13 C15 C17 118.2(7) . .
N5 C19 C20 121.6(8) . .
N5 C19 C6 117.8(8) . .
C20 C19 C6 120.6(8) . .
C49 C41 C42 120.1(7) . .
N26 C26 C39 176.9(10) . .
O50A C50 O50B 124.0(7) . .
O50A C50 C49 118.7(7) . .
O50B C50 C49 117.0(7) . .
N7 C7 C20 176.7(11) . .
N5 C17 C18 122.0(8) . .
N5 C17 C15 118.0(8) . .
C18 C17 C15 120.0(7) . .
N21 C22 C23 122.3(8) . .
C45 O45B Cu2 107.9(5) . 3_665
C50 O50B Cu1 114.7(5) . 3_575
C50 O50B Cu1 142.4(5) . .
Cu1 O50B Cu1 100.5(2) 3_575 .
N32 C31 C30 121.3(7) . .

loop_
_geom_bond_atom_site_label_1
_geom_bond_atom_site_label_2
_geom_bond_distance
_geom_bond_site_symmetry_2
Br2 Cu2 2.3917(13) .
Cu2 O45B 1.968(5) 3_665
Cu2 N32 2.025(7) .
Cu2 N21 2.032(6) .
Cu1 O50B 1.948(5) 3_575
Cu1 N12 2.007(7) .
Cu1 N1 2.029(7) .
Cu1 O50B 2.305(6) .
Cu1 Br1 2.3930(13) .
N21 C22 1.323(10) .
N21 C33 1.360(10) .
C34 N32 1.363(10) .
C34 C36 1.365(11) .
C34 C33 1.458(11) .
N28 C40 1.325(10) .
N28 C38 1.336(10) .
N1 C2 1.334(10) .
N1 C13 1.336(10) .
C23 C24 1.355(12) .
C23 C22 1.396(12) .
C2 C3 1.401(12) .
N12 C11 1.332(10) .
N12 C14 1.351(10) .
C37 N25 1.353(10) .
C37 C38 1.420(11) .
C37 C35 1.453(11) .
N8 C20 1.331(11) .
N8 C18 1.353(10) .
C49 C41 1.384(11) .
C49 C47 1.408(11) .
C49 C50 1.522(11) .
N5 C19 1.340(11) .
N5 C17 1.343(10) .
N32 C31 1.337(9) .
C42 C44 1.392(12) .
C42 C41 1.404(11) .
C42 C43 1.474(12) .
C38 C36 1.473(11) .
N25 C39 1.314(11) .
C35 C24 1.393(11) .
C35 C33 1.395(11) .
C18 C17 1.425(12) .
C18 C16 1.437(12) .
C13 C15 1.400(11) .
C13 C14 1.449(11) .
N27 C27 1.133(11) .
N26 C26 1.150(11) .
C36 C29 1.395(11) .
C30 C29 1.382(12) .
C30 C31 1.391(10) .
C11 C10 1.405(11) .
C9 C10 1.365(12) .
C9 C16 1.402(11) .
C3 C4 1.364(12) .
C14 C16 1.390(11) .
C20 C19 1.403(13) .
C20 C7 1.460(13) .
C27 C40 1.451(12) .
C47 C46 1.389(11) .
C47 C48 1.491(12) .
C45 O45A 1.238(10) .
C45 O45B 1.262(10) .
C45 C44 1.526(11) .
C40 C39 1.419(12) .
N6 C6 1.159(12) .
C44 C46 1.384(12) .
C43 O43A 1.233(11) .
C43 O43B 1.293(11) .
C4 C15 1.400(12) .
C6 C19 1.428(13) .
C39 C26 1.438(12) .
C48 O48A 1.217(11) .
C48 O48B 1.293(10) .
N7 C7 1.151(12) .
C15 C17 1.455(12) .
C50 O50A 1.229(10) .
C50 O50B 1.282(9) .
O45B Cu2 1.968(5) 3_665
O50B Cu1 1.948(5) 3_575
C2B O3B 1.389(10) .
C1 O2 1.322(17) .
